data_1577421
loop_
_publ_author_name
'Gong, Yanxiang'
'Jia, Yiran'
'Yang, Jie'
'Zhang, Jun'
'Xia, Meng'
'Wang, Xi-Yang'
'Wang, Yunsheng'
'Tao, Ying'
'Fang, Manman'
'Yang, Quan-Hong'
'Zhong Tang, Ben'
'Li, Zhen'

_publ_section_title
;
 Inhibition of shuttle effect in organic cathode and in situ mechanistic
 exploration
;
_journal_name_full 'Energy &amp; Environmental Science'
_journal_paper_doi 10.1039/D6EE00605A
_journal_year 2026
_chemical_formula_moiety 'C43 H34 N2 O'
_chemical_formula_sum 'C43 H34 N2 O'
_chemical_formula_weight 594.72
_space_group_crystal_system monoclinic
_space_group_IT_number 14
_space_group_name_Hall '-P 2yn'
_space_group_name_H-M_alt 'P 1 21/n 1'
_atom_sites_solution_hydrogens geom
_atom_sites_solution_primary dual
_audit_block_doi 10.5517/ccdc.csd.cc2np7d0
_audit_creation_date 2023-11-14
_audit_creation_method
;
Olex2 1.5
(compiled 2021.08.20 svn.r13c46975 for OlexSys, GUI svn.r6396)
;
_audit_update_record
;
2025-06-10 deposited with the CCDC.	2026-06-17 downloaded from the CCDC.
;
_cell_angle_alpha 90
_cell_angle_beta 90.580(2)
_cell_angle_gamma 90
_cell_formula_units_Z 4
_cell_length_a 8.0841(3)
_cell_length_b 15.6107(7)
_cell_length_c 25.5418(12)
_cell_measurement_reflns_used 7066
_cell_measurement_temperature 296.15
_cell_measurement_theta_max 25.960
_cell_measurement_theta_min 2.610
_cell_volume 3223.2(2)
_computing_cell_refinement 'SAINT V8.40B (?, 2016)'
_computing_data_reduction 'SAINT V8.40B (?, 2016)'
_computing_molecular_graphics 'Olex2 1.5 (Dolomanov et al., 2009)'
_computing_publication_material 'Olex2 1.5 (Dolomanov et al., 2009)'
_computing_structure_refinement 'SHELXL 2018/3 (Sheldrick, 2015)'
_computing_structure_solution 'SHELXT 2014/5 (Sheldrick, 2014)'
_diffrn_ambient_temperature 296.15
_diffrn_measured_fraction_theta_full 0.999
_diffrn_measured_fraction_theta_max 0.997
_diffrn_measurement_device_type 'CCD Area Detector'
_diffrn_radiation_type MoK\a
_diffrn_radiation_wavelength 0.71073
_diffrn_reflns_av_R_equivalents 0.1182
_diffrn_reflns_av_unetI/netI 0.0636
_diffrn_reflns_Laue_measured_fraction_full 0.999
_diffrn_reflns_Laue_measured_fraction_max 0.997
_diffrn_reflns_limit_h_max 9
_diffrn_reflns_limit_h_min -9
_diffrn_reflns_limit_k_max 19
_diffrn_reflns_limit_k_min -19
_diffrn_reflns_limit_l_max 31
_diffrn_reflns_limit_l_min -29
_diffrn_reflns_number 48010
_diffrn_reflns_point_group_measured_fraction_full 0.999
_diffrn_reflns_point_group_measured_fraction_max 0.997
_diffrn_reflns_theta_full 25.242
_diffrn_reflns_theta_max 26.089
_diffrn_reflns_theta_min 2.060
_diffrn_source_current 1.4
_diffrn_source_power 0.07
_diffrn_source_voltage 50.0
_exptl_absorpt_coefficient_mu 0.073
_exptl_absorpt_correction_T_max 0.7453
_exptl_absorpt_correction_T_min 0.4157
_exptl_absorpt_correction_type multi-scan
_exptl_absorpt_process_details
;
SADABS-2016/2 (Bruker,2016/2) was used for absorption correction.
wR2(int) was 0.1654 before and 0.0983 after correction.
The Ratio of minimum to maximum transmission is 0.5578.
The \l/2 correction factor is Not present.
;
_exptl_crystal_colour 'clear reddish red'
_exptl_crystal_colour_lustre clear
_exptl_crystal_colour_modifier reddish
_exptl_crystal_colour_primary red
_exptl_crystal_density_diffrn 1.226
_exptl_crystal_description block
_exptl_crystal_F_000 1256
_exptl_crystal_size_max 0.4
_exptl_crystal_size_mid 0.3
_exptl_crystal_size_min 0.2
_refine_diff_density_max 0.246
_refine_diff_density_min -0.225
_refine_diff_density_rms 0.047
_refine_ls_extinction_method none
_refine_ls_goodness_of_fit_ref 1.055
_refine_ls_hydrogen_treatment constr
_refine_ls_matrix_type full
_refine_ls_number_parameters 419
_refine_ls_number_reflns 6356
_refine_ls_number_restraints 0
_refine_ls_restrained_S_all 1.055
_refine_ls_R_factor_all 0.0756
_refine_ls_R_factor_gt 0.0547
_refine_ls_shift/su_max 0.000
_refine_ls_shift/su_mean 0.000
_refine_ls_structure_factor_coef Fsqd
_refine_ls_weighting_details 'w=1/[\s^2^(Fo^2^)+(0.0555P)^2^+0.9278P] where P=(Fo^2^+2Fc^2^)/3'
_refine_ls_weighting_scheme calc
_refine_ls_wR_factor_gt 0.1253
_refine_ls_wR_factor_ref 0.1369
_reflns_Friedel_coverage 0.000
_reflns_number_gt 4828
_reflns_number_total 6356
_reflns_threshold_expression 'I > 2\s(I)'
_cod_data_source_file d6ee00605a7.cif
_cod_data_source_block ygx20231114b_0m
_cod_database_code 1577421
_shelx_shelxl_version_number 2018/3
_shelx_space_group_comment
;
The symmetry employed for this shelxl refinement is uniquely defined
by the following loop, which should always be used as a source of
symmetry information in preference to the above space-group names.
They are only intended as comments.
;
_shelx_estimated_absorpt_t_max 0.986
_shelx_estimated_absorpt_t_min 0.971
_olex2_refinement_description
;
1. Fixed Uiso
 At 1.2 times of:
  All C(H) groups
 At 1.5 times of:
  All C(H,H,H) groups
2.a Aromatic/amide H refined with riding coordinates:
 C006(H006), C00A(H00A), C00K(H00K), C00L(H00L), C00M(H00M), C00N(H00N),
 C00O(H00O), C00R(H00R), C00S(H00S), C00T(H00T), C00U(H00U), C00V(H00V),
 C00W(H00W), C00Y(H00Y), C010(H010), C011(H011), C012(H012), C013(H013),
 C014(H014), C015(H015), C016(H016), C017(H017)
2.b Idealised Me refined as rotating group:
 C00Z(H00B,H00C,H00D), C018(H01A,H01B,H01C), C019(H01D,H01E,H01F), C01A(H01G,
 H01H,H01I)
;
_olex2_submission_special_instructions 'No special instructions were received'

loop_
_space_group_symop_operation_xyz
'x, y, z'
'-x+1/2, y+1/2, -z+1/2'
'-x, -y, -z'
'x-1/2, -y-1/2, z-1/2'

loop_
_atom_site_label
_atom_site_type_symbol
_atom_site_fract_x
_atom_site_fract_y
_atom_site_fract_z
_atom_site_U_iso_or_equiv
_atom_site_adp_type
_atom_site_occupancy
_atom_site_site_symmetry_order
_atom_site_calc_flag
_atom_site_refinement_flags_posn
_atom_site_refinement_flags_adp
_atom_site_refinement_flags_occupancy
_atom_site_disorder_assembly
_atom_site_disorder_group
O001 O 0.76377(17) 0.22094(10) 0.37130(6) 0.0425(4) Uani 1 1 d . . . . .
N002 N 0.15739(18) 0.32717(10) 0.52913(6) 0.0256(3) Uani 1 1 d . . . . .
N003 N 0.17765(18) 0.39642(10) 0.22567(6) 0.0276(4) Uani 1 1 d . . . . .
C004 C 0.3741(2) 0.30590(11) 0.40407(7) 0.0226(4) Uani 1 1 d . . . . .
C005 C 0.3783(2) 0.31905(11) 0.34673(7) 0.0227(4) Uani 1 1 d . . . . .
C006 C 0.2537(2) 0.32569(11) 0.43972(7) 0.0246(4) Uani 1 1 d . . . . .
H006 H 0.155499 0.351740 0.429099 0.029 Uiso 1 1 calc R U . . .
C007 C 0.1823(2) 0.39743(11) 0.56307(7) 0.0239(4) Uani 1 1 d . . . . .
C008 C 0.0406(2) 0.26374(12) 0.54283(7) 0.0258(4) Uani 1 1 d . . . . .
C009 C -0.0893(2) 0.28623(12) 0.57581(7) 0.0260(4) Uani 1 1 d . . . . .
C00A C 0.2634(2) 0.35569(11) 0.31332(7) 0.0245(4) Uani 1 1 d . . . . .
H00A H 0.163987 0.376964 0.325943 0.029 Uiso 1 1 calc R U . . .
C00B C 0.2827(2) 0.30568(11) 0.49215(7) 0.0257(4) Uani 1 1 d . . . . .
C00C C 0.5222(2) 0.26670(11) 0.41995(7) 0.0253(4) Uani 1 1 d . . . . .
C00D C 0.5271(2) 0.28744(11) 0.32778(7) 0.0255(4) Uani 1 1 d . . . . .
C00E C 0.2998(2) 0.36004(11) 0.26023(7) 0.0254(4) Uani 1 1 d . . . . .
C00F C 0.0543(2) 0.42129(11) 0.59638(7) 0.0267(4) Uani 1 1 d . . . . .
C00G C 0.6268(2) 0.25284(12) 0.37275(8) 0.0287(4) Uani 1 1 d . . . . .
C00H C -0.0701(2) 0.37305(13) 0.17298(7) 0.0299(4) Uani 1 1 d . . . . .
C00I C 0.2166(2) 0.47084(12) 0.19678(7) 0.0283(4) Uani 1 1 d . . . . .
C00J C 0.0518(2) 0.34085(12) 0.20716(7) 0.0275(4) Uani 1 1 d . . . . .
C00K C 0.4468(2) 0.32707(12) 0.24114(8) 0.0300(4) Uani 1 1 d . . . . .
H00K H 0.467499 0.329091 0.205409 0.036 Uiso 1 1 calc R U . . .
C00L C 0.3315(2) 0.44217(12) 0.56413(8) 0.0307(4) Uani 1 1 d . . . . .
H00L H 0.413646 0.429105 0.540181 0.037 Uiso 1 1 calc R U . . .
C00M C 0.5503(2) 0.24610(12) 0.47187(8) 0.0302(4) Uani 1 1 d . . . . .
H00M H 0.648408 0.219838 0.482389 0.036 Uiso 1 1 calc R U . . .
C00N C 0.4290(2) 0.26547(12) 0.50794(7) 0.0305(4) Uani 1 1 d . . . . .
H00N H 0.445214 0.251509 0.543013 0.037 Uiso 1 1 calc R U . . .
C00O C 0.5635(2) 0.29099(12) 0.27500(7) 0.0300(4) Uani 1 1 d . . . . .
H00O H 0.663132 0.269862 0.262495 0.036 Uiso 1 1 calc R U . . .
C00P C 0.0984(2) 0.50357(12) 0.16132(8) 0.0311(4) Uani 1 1 d . . . . .
C00Q C -0.1154(2) 0.38095(12) 0.58781(8) 0.0292(4) Uani 1 1 d . . . . .
C00R C 0.0498(2) 0.25491(13) 0.22209(8) 0.0315(4) Uani 1 1 d . . . . .
H00R H 0.129275 0.234250 0.245436 0.038 Uiso 1 1 calc R U . . .
C00S C -0.1949(3) 0.22165(13) 0.59245(8) 0.0349(5) Uani 1 1 d . . . . .
H00S H -0.278673 0.234988 0.615779 0.042 Uiso 1 1 calc R U . . .
C00T C 0.0859(3) 0.48407(13) 0.63366(8) 0.0360(5) Uani 1 1 d . . . . .
H00T H 0.003842 0.498309 0.657388 0.043 Uiso 1 1 calc R U . . .
C00U C 0.3675(2) 0.51255(13) 0.20331(9) 0.0369(5) Uani 1 1 d . . . . .
H00U H 0.441329 0.493991 0.229058 0.044 Uiso 1 1 calc R U . . .
C00V C 0.0554(3) 0.18006(13) 0.52441(8) 0.0353(5) Uani 1 1 d . . . . .
H00V H 0.139150 0.165786 0.501300 0.042 Uiso 1 1 calc R U . . .
C00W C -0.1863(3) 0.31582(15) 0.15304(8) 0.0400(5) Uani 1 1 d . . . . .
H00W H -0.265807 0.335592 0.129413 0.048 Uiso 1 1 calc R U . . .
C00X C -0.0773(2) 0.46910(14) 0.16302(8) 0.0352(5) Uani 1 1 d . . . . .
C00Y C -0.0705(3) 0.20020(14) 0.20220(8) 0.0372(5) Uani 1 1 d . . . . .
H00Y H -0.072278 0.143074 0.212509 0.045 Uiso 1 1 calc R U . . .
C00Z C -0.1927(2) 0.42338(13) 0.53877(9) 0.0388(5) Uani 1 1 d . . . . .
H00B H -0.118329 0.417820 0.509899 0.058 Uiso 1 1 calc R U . . .
H00C H -0.212157 0.482975 0.545648 0.058 Uiso 1 1 calc R U . . .
H00D H -0.295578 0.395755 0.530268 0.058 Uiso 1 1 calc R U . . .
C010 C 0.4086(3) 0.58113(14) 0.17199(10) 0.0444(6) Uani 1 1 d . . . . .
H010 H 0.509857 0.608524 0.176649 0.053 Uiso 1 1 calc R U . . .
C011 C 0.1461(3) 0.57147(14) 0.12955(9) 0.0420(5) Uani 1 1 d . . . . .
H011 H 0.071781 0.592182 0.104572 0.050 Uiso 1 1 calc R U . . .
C012 C -0.1873(3) 0.23033(15) 0.16726(8) 0.0420(5) Uani 1 1 d . . . . .
H012 H -0.266541 0.193432 0.153269 0.050 Uiso 1 1 calc R U . . .
C013 C -0.1788(3) 0.13857(14) 0.57529(9) 0.0416(5) Uani 1 1 d . . . . .
H013 H -0.250844 0.096418 0.587006 0.050 Uiso 1 1 calc R U . . .
C014 C 0.3571(3) 0.50591(13) 0.60079(9) 0.0406(5) Uani 1 1 d . . . . .
H014 H 0.456832 0.535607 0.601475 0.049 Uiso 1 1 calc R U . . .
C015 C -0.0559(3) 0.11828(13) 0.54080(9) 0.0426(6) Uani 1 1 d . . . . .
H015 H -0.047050 0.062537 0.528287 0.051 Uiso 1 1 calc R U . . .
C016 C 0.2362(3) 0.52585(14) 0.63633(9) 0.0442(6) Uani 1 1 d . . . . .
H016 H 0.255566 0.567127 0.661919 0.053 Uiso 1 1 calc R U . . .
C017 C 0.3000(3) 0.60901(14) 0.13388(10) 0.0482(6) Uani 1 1 d . . . . .
H017 H 0.330042 0.652826 0.111215 0.058 Uiso 1 1 calc R U . . .
C018 C -0.1603(3) 0.51137(15) 0.21089(9) 0.0453(6) Uani 1 1 d . . . . .
H01A H -0.269630 0.488505 0.214929 0.068 Uiso 1 1 calc R U . . .
H01B H -0.166785 0.572158 0.205579 0.068 Uiso 1 1 calc R U . . .
H01C H -0.095825 0.499651 0.241847 0.068 Uiso 1 1 calc R U . . .
C019 C -0.2306(3) 0.39515(15) 0.63385(9) 0.0462(6) Uani 1 1 d . . . . .
H01D H -0.335502 0.368625 0.626580 0.069 Uiso 1 1 calc R U . . .
H01E H -0.246235 0.455492 0.639123 0.069 Uiso 1 1 calc R U . . .
H01F H -0.182718 0.370298 0.664857 0.069 Uiso 1 1 calc R U . . .
C01A C -0.1782(3) 0.49140(17) 0.11379(10) 0.0551(7) Uani 1 1 d . . . . .
H01G H -0.126555 0.466617 0.083693 0.083 Uiso 1 1 calc R U . . .
H01H H -0.183051 0.552500 0.109822 0.083 Uiso 1 1 calc R U . . .
H01I H -0.288264 0.469047 0.117022 0.083 Uiso 1 1 calc R U . . .

loop_
_atom_site_aniso_label
_atom_site_aniso_U_11
_atom_site_aniso_U_22
_atom_site_aniso_U_33
_atom_site_aniso_U_23
_atom_site_aniso_U_13
_atom_site_aniso_U_12
O001 0.0323(8) 0.0574(10) 0.0379(8) 0.0024(7) -0.0006(6) 0.0210(7)
N002 0.0256(8) 0.0273(8) 0.0239(8) -0.0023(6) -0.0001(7) -0.0045(6)
N003 0.0258(8) 0.0310(8) 0.0259(8) 0.0021(7) -0.0074(7) -0.0005(7)
C004 0.0230(9) 0.0208(8) 0.0239(9) -0.0012(7) -0.0046(7) -0.0030(7)
C005 0.0235(9) 0.0208(8) 0.0236(9) -0.0030(7) -0.0037(7) -0.0013(7)
C006 0.0226(9) 0.0230(9) 0.0279(10) -0.0023(7) -0.0045(8) -0.0010(7)
C007 0.0255(9) 0.0231(9) 0.0228(9) 0.0039(7) -0.0068(8) 0.0006(7)
C008 0.0278(10) 0.0281(9) 0.0212(9) 0.0037(7) -0.0085(8) -0.0050(8)
C009 0.0255(9) 0.0307(10) 0.0217(9) 0.0043(8) -0.0077(8) -0.0038(8)
C00A 0.0213(9) 0.0245(9) 0.0277(10) -0.0033(7) -0.0016(8) 0.0016(7)
C00B 0.0247(9) 0.0260(9) 0.0264(10) -0.0023(7) -0.0014(8) -0.0029(7)
C00C 0.0251(9) 0.0233(9) 0.0275(10) -0.0020(7) -0.0042(8) -0.0008(7)
C00D 0.0242(9) 0.0243(9) 0.0279(10) -0.0020(7) -0.0041(8) 0.0006(7)
C00E 0.0240(9) 0.0260(9) 0.0260(10) -0.0003(7) -0.0061(8) -0.0011(8)
C00F 0.0273(10) 0.0247(9) 0.0278(10) 0.0036(8) -0.0053(8) 0.0017(8)
C00G 0.0280(10) 0.0273(9) 0.0308(11) -0.0015(8) -0.0023(8) 0.0030(8)
C00H 0.0261(10) 0.0411(11) 0.0224(10) -0.0076(8) -0.0034(8) 0.0040(8)
C00I 0.0291(10) 0.0281(10) 0.0277(10) 0.0000(8) 0.0012(8) 0.0050(8)
C00J 0.0244(9) 0.0359(10) 0.0222(10) -0.0057(8) -0.0011(8) 0.0000(8)
C00K 0.0322(10) 0.0356(10) 0.0223(10) -0.0003(8) -0.0017(8) 0.0023(9)
C00L 0.0251(10) 0.0290(10) 0.0379(11) 0.0018(8) -0.0049(8) 0.0002(8)
C00M 0.0276(10) 0.0316(10) 0.0313(11) -0.0004(8) -0.0070(9) 0.0045(8)
C00N 0.0346(11) 0.0351(11) 0.0215(10) 0.0012(8) -0.0051(8) 0.0011(9)
C00O 0.0261(10) 0.0358(10) 0.0283(10) -0.0038(8) 0.0006(8) 0.0063(8)
C00P 0.0339(11) 0.0327(10) 0.0265(10) -0.0033(8) -0.0022(8) 0.0108(8)
C00Q 0.0239(10) 0.0309(10) 0.0329(11) 0.0009(8) -0.0011(8) -0.0015(8)
C00R 0.0289(10) 0.0369(11) 0.0287(11) -0.0037(8) -0.0005(8) -0.0008(8)
C00S 0.0341(11) 0.0419(12) 0.0287(11) 0.0070(9) -0.0024(9) -0.0094(9)
C00T 0.0394(12) 0.0312(10) 0.0373(12) -0.0076(9) -0.0015(9) 0.0048(9)
C00U 0.0282(10) 0.0349(11) 0.0474(13) 0.0050(9) -0.0040(9) 0.0023(9)
C00V 0.0417(12) 0.0332(11) 0.0308(11) -0.0054(9) -0.0028(9) -0.0040(9)
C00W 0.0333(11) 0.0567(14) 0.0298(11) -0.0130(10) -0.0086(9) -0.0002(10)
C00X 0.0300(10) 0.0431(12) 0.0323(11) -0.0049(9) -0.0101(9) 0.0106(9)
C00Y 0.0392(12) 0.0371(11) 0.0355(12) -0.0103(9) 0.0051(10) -0.0044(9)
C00Z 0.0274(10) 0.0350(11) 0.0537(14) 0.0056(10) -0.0144(10) 0.0026(9)
C010 0.0355(12) 0.0316(11) 0.0663(16) 0.0085(11) 0.0059(11) 0.0034(9)
C011 0.0487(14) 0.0380(12) 0.0393(13) 0.0067(10) 0.0004(10) 0.0180(10)
C012 0.0368(12) 0.0538(14) 0.0354(12) -0.0213(10) 0.0003(10) -0.0110(10)
C013 0.0501(13) 0.0362(11) 0.0385(12) 0.0096(9) -0.0038(11) -0.0183(10)
C014 0.0323(11) 0.0304(11) 0.0588(15) -0.0034(10) -0.0115(11) -0.0067(9)
C015 0.0576(14) 0.0249(10) 0.0453(13) -0.0009(9) -0.0071(11) -0.0088(10)
C016 0.0453(13) 0.0337(11) 0.0533(14) -0.0171(10) -0.0094(11) -0.0010(10)
C017 0.0506(14) 0.0344(12) 0.0598(16) 0.0163(11) 0.0141(12) 0.0119(11)
C018 0.0318(11) 0.0497(13) 0.0544(15) -0.0129(11) -0.0008(10) 0.0085(10)
C019 0.0386(12) 0.0442(13) 0.0559(15) -0.0048(11) 0.0127(11) 0.0004(10)
C01A 0.0561(15) 0.0564(15) 0.0524(15) -0.0006(12) -0.0275(12) 0.0114(12)

loop_
_atom_type_symbol
_atom_type_description
_atom_type_scat_dispersion_real
_atom_type_scat_dispersion_imag
_atom_type_scat_source
C C 0.0033 0.0016 'International Tables Vol C Tables 4.2.6.8 and 6.1.1.4'
H H 0.0000 0.0000 'International Tables Vol C Tables 4.2.6.8 and 6.1.1.4'
N N 0.0061 0.0033 'International Tables Vol C Tables 4.2.6.8 and 6.1.1.4'
O O 0.0106 0.0060 'International Tables Vol C Tables 4.2.6.8 and 6.1.1.4'

loop_
_geom_angle_atom_site_label_1
_geom_angle_atom_site_label_2
_geom_angle_atom_site_label_3
_geom_angle
_geom_angle_site_symmetry_1
_geom_angle_site_symmetry_3
_geom_angle_publ_flag
C007 N002 C008 118.90(15) . . ?
C007 N002 C00B 119.34(14) . . ?
C008 N002 C00B 118.52(15) . . ?
C00I N003 C00E 119.41(15) . . ?
C00I N003 C00J 119.52(15) . . ?
C00J N003 C00E 116.79(15) . . ?
C006 C004 C005 130.37(16) . . ?
C006 C004 C00C 121.00(16) . . ?
C00C C004 C005 108.63(16) . . ?
C00A C005 C004 130.40(16) . . ?
C00A C005 C00D 120.73(17) . . ?
C00D C005 C004 108.88(15) . . ?
C004 C006 H006 120.9 . . ?
C004 C006 C00B 118.25(16) . . ?
C00B C006 H006 120.9 . . ?
C00F C007 N002 118.66(16) . . ?
C00L C007 N002 121.28(17) . . ?
C00L C007 C00F 120.06(17) . . ?
C009 C008 N002 118.73(16) . . ?
C00V C008 N002 120.87(18) . . ?
C00V C008 C009 120.39(18) . . ?
C008 C009 C00Q 118.11(16) . . ?
C00S C009 C008 118.02(18) . . ?
C00S C009 C00Q 123.68(18) . . ?
C005 C00A H00A 120.8 . . ?
C005 C00A C00E 118.36(17) . . ?
C00E C00A H00A 120.8 . . ?
C006 C00B N002 117.95(16) . . ?
C006 C00B C00N 120.84(17) . . ?
C00N C00B N002 121.21(16) . . ?
C004 C00C C00G 108.55(16) . . ?
C00M C00C C004 120.77(17) . . ?
C00M C00C C00G 130.66(17) . . ?
C005 C00D C00G 108.76(16) . . ?
C00O C00D C005 121.19(16) . . ?
C00O C00D C00G 130.05(17) . . ?
C00A C00E N003 117.87(16) . . ?
C00K C00E N003 121.12(16) . . ?
C00K C00E C00A 120.96(16) . . ?
C007 C00F C00Q 118.28(16) . . ?
C00T C00F C007 118.26(17) . . ?
C00T C00F C00Q 123.36(18) . . ?
O001 C00G C00C 127.36(18) . . ?
O001 C00G C00D 127.46(18) . . ?
C00C C00G C00D 105.18(15) . . ?
C00J C00H C00X 118.82(17) . . ?
C00W C00H C00J 117.75(19) . . ?
C00W C00H C00X 123.24(18) . . ?
C00P C00I N003 118.79(17) . . ?
C00U C00I N003 121.43(17) . . ?
C00U C00I C00P 119.78(18) . . ?
C00H C00J N003 119.10(17) . . ?
C00R C00J N003 120.60(16) . . ?
C00R C00J C00H 120.29(17) . . ?
C00E C00K H00K 119.7 . . ?
C00E C00K C00O 120.59(18) . . ?
C00O C00K H00K 119.7 . . ?
C007 C00L H00L 120.1 . . ?
C014 C00L C007 119.87(19) . . ?
C014 C00L H00L 120.1 . . ?
C00C C00M H00M 120.8 . . ?
C00C C00M C00N 118.47(17) . . ?
C00N C00M H00M 120.8 . . ?
C00B C00N H00N 119.7 . . ?
C00M C00N C00B 120.65(17) . . ?
C00M C00N H00N 119.7 . . ?
C00D C00O C00K 118.15(17) . . ?
C00D C00O H00O 120.9 . . ?
C00K C00O H00O 120.9 . . ?
C00I C00P C00X 118.82(18) . . ?
C011 C00P C00I 117.48(19) . . ?
C011 C00P C00X 123.45(18) . . ?
C009 C00Q C00Z 107.99(16) . . ?
C00F C00Q C009 107.65(15) . . ?
C00F C00Q C00Z 107.20(15) . . ?
C00F C00Q C019 112.66(17) . . ?
C019 C00Q C009 112.54(16) . . ?
C019 C00Q C00Z 108.57(17) . . ?
C00J C00R H00R 119.9 . . ?
C00Y C00R C00J 120.16(19) . . ?
C00Y C00R H00R 119.9 . . ?
C009 C00S H00S 119.1 . . ?
C013 C00S C009 121.7(2) . . ?
C013 C00S H00S 119.1 . . ?
C00F C00T H00T 119.2 . . ?
C016 C00T C00F 121.6(2) . . ?
C016 C00T H00T 119.2 . . ?
C00I C00U H00U 119.7 . . ?
C010 C00U C00I 120.7(2) . . ?
C010 C00U H00U 119.7 . . ?
C008 C00V H00V 120.3 . . ?
C015 C00V C008 119.5(2) . . ?
C015 C00V H00V 120.3 . . ?
C00H C00W H00W 119.0 . . ?
C012 C00W C00H 122.0(2) . . ?
C012 C00W H00W 119.0 . . ?
C00H C00X C018 107.70(18) . . ?
C00H C00X C01A 112.33(17) . . ?
C00P C00X C00H 108.65(15) . . ?
C00P C00X C018 106.51(16) . . ?
C00P C00X C01A 112.72(19) . . ?
C01A C00X C018 108.65(17) . . ?
C00R C00Y H00Y 120.0 . . ?
C012 C00Y C00R 120.1(2) . . ?
C012 C00Y H00Y 120.0 . . ?
C00Q C00Z H00B 109.5 . . ?
C00Q C00Z H00C 109.5 . . ?
C00Q C00Z H00D 109.5 . . ?
H00B C00Z H00C 109.5 . . ?
H00B C00Z H00D 109.5 . . ?
H00C C00Z H00D 109.5 . . ?
C00U C010 H010 120.0 . . ?
C017 C010 C00U 120.0(2) . . ?
C017 C010 H010 120.0 . . ?
C00P C011 H011 118.9 . . ?
C017 C011 C00P 122.2(2) . . ?
C017 C011 H011 118.9 . . ?
C00W C012 H012 120.2 . . ?
C00Y C012 C00W 119.62(19) . . ?
C00Y C012 H012 120.2 . . ?
C00S C013 H013 120.2 . . ?
C015 C013 C00S 119.58(19) . . ?
C015 C013 H013 120.2 . . ?
C00L C014 H014 119.7 . . ?
C016 C014 C00L 120.51(19) . . ?
C016 C014 H014 119.7 . . ?
C00V C015 H015 119.7 . . ?
C013 C015 C00V 120.6(2) . . ?
C013 C015 H015 119.7 . . ?
C00T C016 H016 120.3 . . ?
C014 C016 C00T 119.42(19) . . ?
C014 C016 H016 120.3 . . ?
C010 C017 C011 119.4(2) . . ?
C010 C017 H017 120.3 . . ?
C011 C017 H017 120.3 . . ?
C00X C018 H01A 109.5 . . ?
C00X C018 H01B 109.5 . . ?
C00X C018 H01C 109.5 . . ?
H01A C018 H01B 109.5 . . ?
H01A C018 H01C 109.5 . . ?
H01B C018 H01C 109.5 . . ?
C00Q C019 H01D 109.5 . . ?
C00Q C019 H01E 109.5 . . ?
C00Q C019 H01F 109.5 . . ?
H01D C019 H01E 109.5 . . ?
H01D C019 H01F 109.5 . . ?
H01E C019 H01F 109.5 . . ?
C00X C01A H01G 109.5 . . ?
C00X C01A H01H 109.5 . . ?
C00X C01A H01I 109.5 . . ?
H01G C01A H01H 109.5 . . ?
H01G C01A H01I 109.5 . . ?
H01H C01A H01I 109.5 . . ?

loop_
_geom_bond_atom_site_label_1
_geom_bond_atom_site_label_2
_geom_bond_distance
_geom_bond_site_symmetry_2
_geom_bond_publ_flag
O001 C00G 1.215(2) . ?
N002 C007 1.411(2) . ?
N002 C008 1.414(2) . ?
N002 C00B 1.432(2) . ?
N003 C00E 1.435(2) . ?
N003 C00I 1.413(2) . ?
N003 C00J 1.414(2) . ?
C004 C005 1.479(2) . ?
C004 C006 1.375(3) . ?
C004 C00C 1.401(2) . ?
C005 C00A 1.379(2) . ?
C005 C00D 1.391(3) . ?
C006 H006 0.9300 . ?
C006 C00B 1.393(2) . ?
C007 C00F 1.397(3) . ?
C007 C00L 1.394(3) . ?
C008 C009 1.398(3) . ?
C008 C00V 1.394(3) . ?
C009 C00Q 1.525(3) . ?
C009 C00S 1.391(3) . ?
C00A H00A 0.9300 . ?
C00A C00E 1.392(3) . ?
C00B C00N 1.395(3) . ?
C00C C00G 1.495(3) . ?
C00C C00M 1.381(3) . ?
C00D C00G 1.497(3) . ?
C00D C00O 1.384(3) . ?
C00E C00K 1.388(3) . ?
C00F C00Q 1.523(3) . ?
C00F C00T 1.388(3) . ?
C00H C00J 1.404(3) . ?
C00H C00W 1.389(3) . ?
C00H C00X 1.522(3) . ?
C00I C00P 1.406(3) . ?
C00I C00U 1.391(3) . ?
C00J C00R 1.395(3) . ?
C00K H00K 0.9300 . ?
C00K C00O 1.392(3) . ?
C00L H00L 0.9300 . ?
C00L C014 1.380(3) . ?
C00M H00M 0.9300 . ?
C00M C00N 1.386(3) . ?
C00N H00N 0.9300 . ?
C00O H00O 0.9300 . ?
C00P C00X 1.519(3) . ?
C00P C011 1.392(3) . ?
C00Q C00Z 1.543(3) . ?
C00Q C019 1.524(3) . ?
C00R H00R 0.9300 . ?
C00R C00Y 1.387(3) . ?
C00S H00S 0.9300 . ?
C00S C013 1.376(3) . ?
C00T H00T 0.9300 . ?
C00T C016 1.380(3) . ?
C00U H00U 0.9300 . ?
C00U C010 1.379(3) . ?
C00V H00V 0.9300 . ?
C00V C015 1.386(3) . ?
C00W H00W 0.9300 . ?
C00W C012 1.383(3) . ?
C00X C018 1.548(3) . ?
C00X C01A 1.532(3) . ?
C00Y H00Y 0.9300 . ?
C00Y C012 1.376(3) . ?
C00Z H00B 0.9600 . ?
C00Z H00C 0.9600 . ?
C00Z H00D 0.9600 . ?
C010 H010 0.9300 . ?
C010 C017 1.375(3) . ?
C011 H011 0.9300 . ?
C011 C017 1.378(3) . ?
C012 H012 0.9300 . ?
C013 H013 0.9300 . ?
C013 C015 1.372(3) . ?
C014 H014 0.9300 . ?
C014 C016 1.377(3) . ?
C015 H015 0.9300 . ?
C016 H016 0.9300 . ?
C017 H017 0.9300 . ?
C018 H01A 0.9600 . ?
C018 H01B 0.9600 . ?
C018 H01C 0.9600 . ?
C019 H01D 0.9600 . ?
C019 H01E 0.9600 . ?
C019 H01F 0.9600 . ?
C01A H01G 0.9600 . ?
C01A H01H 0.9600 . ?
C01A H01I 0.9600 . ?

loop_
_geom_torsion_atom_site_label_1
_geom_torsion_atom_site_label_2
_geom_torsion_atom_site_label_3
_geom_torsion_atom_site_label_4
_geom_torsion
_geom_torsion_site_symmetry_1
_geom_torsion_site_symmetry_2
_geom_torsion_site_symmetry_3
_geom_torsion_site_symmetry_4
_geom_torsion_publ_flag
N002 C007 C00F C00Q -10.7(2) . . . . ?
N002 C007 C00F C00T 172.92(17) . . . . ?
N002 C007 C00L C014 -174.54(17) . . . . ?
N002 C008 C009 C00Q 10.2(2) . . . . ?
N002 C008 C009 C00S -174.72(16) . . . . ?
N002 C008 C00V C015 176.54(17) . . . . ?
N002 C00B C00N C00M -179.07(17) . . . . ?
N003 C00E C00K C00O -179.22(17) . . . . ?
N003 C00I C00P C00X 12.0(3) . . . . ?
N003 C00I C00P C011 -173.52(18) . . . . ?
N003 C00I C00U C010 174.98(19) . . . . ?
N003 C00J C00R C00Y -177.61(17) . . . . ?
C004 C005 C00A C00E 179.85(17) . . . . ?
C004 C005 C00D C00G -0.47(19) . . . . ?
C004 C005 C00D C00O 179.59(16) . . . . ?
C004 C006 C00B N002 179.44(15) . . . . ?
C004 C006 C00B C00N -1.0(3) . . . . ?
C004 C00C C00G O001 179.54(19) . . . . ?
C004 C00C C00G C00D 0.05(19) . . . . ?
C004 C00C C00M C00N -0.3(3) . . . . ?
C005 C004 C006 C00B 179.86(17) . . . . ?
C005 C004 C00C C00G -0.33(19) . . . . ?
C005 C004 C00C C00M -179.25(16) . . . . ?
C005 C00A C00E N003 178.54(15) . . . . ?
C005 C00A C00E C00K 1.1(3) . . . . ?
C005 C00D C00G O001 -179.23(19) . . . . ?
C005 C00D C00G C00C 0.26(19) . . . . ?
C005 C00D C00O C00K -0.1(3) . . . . ?
C006 C004 C005 C00A 0.9(3) . . . . ?
C006 C004 C005 C00D -179.40(17) . . . . ?
C006 C004 C00C C00G 179.59(15) . . . . ?
C006 C004 C00C C00M 0.7(3) . . . . ?
C006 C00B C00N C00M 1.3(3) . . . . ?
C007 N002 C008 C009 25.2(2) . . . . ?
C007 N002 C008 C00V -154.04(17) . . . . ?
C007 N002 C00B C006 -105.70(19) . . . . ?
C007 N002 C00B C00N 74.7(2) . . . . ?
C007 C00F C00Q C009 41.4(2) . . . . ?
C007 C00F C00Q C00Z -74.6(2) . . . . ?
C007 C00F C00Q C019 166.05(17) . . . . ?
C007 C00F C00T C016 3.6(3) . . . . ?
C007 C00L C014 C016 -0.1(3) . . . . ?
C008 N002 C007 C00F -25.0(2) . . . . ?
C008 N002 C007 C00L 154.36(17) . . . . ?
C008 N002 C00B C006 94.8(2) . . . . ?
C008 N002 C00B C00N -84.8(2) . . . . ?
C008 C009 C00Q C00F -41.1(2) . . . . ?
C008 C009 C00Q C00Z 74.3(2) . . . . ?
C008 C009 C00Q C019 -165.83(17) . . . . ?
C008 C009 C00S C013 -3.2(3) . . . . ?
C008 C00V C015 C013 -0.7(3) . . . . ?
C009 C008 C00V C015 -2.7(3) . . . . ?
C009 C00S C013 C015 -0.1(3) . . . . ?
C00A C005 C00D C00G 179.29(16) . . . . ?
C00A C005 C00D C00O -0.7(3) . . . . ?
C00A C00E C00K C00O -1.8(3) . . . . ?
C00B N002 C007 C00F 175.59(15) . . . . ?
C00B N002 C007 C00L -5.0(2) . . . . ?
C00B N002 C008 C009 -175.19(15) . . . . ?
C00B N002 C008 C00V 5.5(2) . . . . ?
C00C C004 C005 C00A -179.22(18) . . . . ?
C00C C004 C005 C00D 0.5(2) . . . . ?
C00C C004 C006 C00B 0.0(3) . . . . ?
C00C C00M C00N C00B -0.7(3) . . . . ?
C00D C005 C00A C00E 0.2(3) . . . . ?
C00E N003 C00I C00P 177.18(16) . . . . ?
C00E N003 C00I C00U -3.7(3) . . . . ?
C00E N003 C00J C00H -179.59(16) . . . . ?
C00E N003 C00J C00R -0.4(3) . . . . ?
C00E C00K C00O C00D 1.3(3) . . . . ?
C00F C007 C00L C014 4.8(3) . . . . ?
C00F C00T C016 C014 1.0(3) . . . . ?
C00G C00C C00M C00N -178.95(18) . . . . ?
C00G C00D C00O C00K 179.98(18) . . . . ?
C00H C00J C00R C00Y 1.6(3) . . . . ?
C00H C00W C012 C00Y 0.1(3) . . . . ?
C00I N003 C00E C00A 118.67(19) . . . . ?
C00I N003 C00E C00K -63.9(2) . . . . ?
C00I N003 C00J C00H -22.9(3) . . . . ?
C00I N003 C00J C00R 156.29(18) . . . . ?
C00I C00P C00X C00H -39.1(2) . . . . ?
C00I C00P C00X C018 76.7(2) . . . . ?
C00I C00P C00X C01A -164.27(18) . . . . ?
C00I C00P C011 C017 -3.3(3) . . . . ?
C00I C00U C010 C017 0.1(3) . . . . ?
C00J N003 C00E C00A -84.7(2) . . . . ?
C00J N003 C00E C00K 92.8(2) . . . . ?
C00J N003 C00I C00P 21.1(3) . . . . ?
C00J N003 C00I C00U -159.78(18) . . . . ?
C00J C00H C00W C012 2.1(3) . . . . ?
C00J C00H C00X C00P 37.3(2) . . . . ?
C00J C00H C00X C018 -77.7(2) . . . . ?
C00J C00H C00X C01A 162.70(19) . . . . ?
C00J C00R C00Y C012 0.7(3) . . . . ?
C00L C007 C00F C00Q 169.96(17) . . . . ?
C00L C007 C00F C00T -6.5(3) . . . . ?
C00L C014 C016 C00T -2.7(3) . . . . ?
C00M C00C C00G O001 -1.7(3) . . . . ?
C00M C00C C00G C00D 178.83(19) . . . . ?
C00O C00D C00G O001 0.7(3) . . . . ?
C00O C00D C00G C00C -179.80(19) . . . . ?
C00P C00I C00U C010 -5.9(3) . . . . ?
C00P C011 C017 C010 -2.5(3) . . . . ?
C00Q C009 C00S C013 171.60(18) . . . . ?
C00Q C00F C00T C016 -172.61(19) . . . . ?
C00R C00Y C012 C00W -1.5(3) . . . . ?
C00S C009 C00Q C00F 144.14(18) . . . . ?
C00S C009 C00Q C00Z -100.4(2) . . . . ?
C00S C009 C00Q C019 19.4(3) . . . . ?
C00S C013 C015 C00V 2.1(3) . . . . ?
C00T C00F C00Q C009 -142.39(18) . . . . ?
C00T C00F C00Q C00Z 101.6(2) . . . . ?
C00T C00F C00Q C019 -17.7(3) . . . . ?
C00U C00I C00P C00X -167.13(19) . . . . ?
C00U C00I C00P C011 7.4(3) . . . . ?
C00U C010 C017 C011 4.1(4) . . . . ?
C00V C008 C009 C00Q -170.51(17) . . . . ?
C00V C008 C009 C00S 4.6(3) . . . . ?
C00W C00H C00J N003 176.28(17) . . . . ?
C00W C00H C00J C00R -2.9(3) . . . . ?
C00W C00H C00X C00P -147.78(19) . . . . ?
C00W C00H C00X C018 97.2(2) . . . . ?
C00W C00H C00X C01A -22.4(3) . . . . ?
C00X C00H C00J N003 -8.5(3) . . . . ?
C00X C00H C00J C00R 172.25(18) . . . . ?
C00X C00H C00W C012 -172.8(2) . . . . ?
C00X C00P C011 C017 171.0(2) . . . . ?
C011 C00P C00X C00H 146.75(19) . . . . ?
C011 C00P C00X C018 -97.5(2) . . . . ?
C011 C00P C00X C01A 21.6(3) . . . . ?
